data_4132822
loop_
_publ_author_name
'Zhang, Yuanyuan'
'Zhang, Xuan'
'Lyu, Jiafei'
'Otake, Ken-Ichi'
'Wang, Xingjie'
'Redfern, Louis R.'
'Malliakas, Christos D.'
'Li, Zhanyong'
'Islamoglu, Timur'
'Wang, Bo'
'Farha, Omar K.'

_publ_section_title
;
 A Flexible Metal-Organic Framework with 4-Connected Zr<sub>6</sub> Nodes.
;
_journal_issue 36
_journal_name_full 'Journal of the American Chemical Society'
_journal_page_first 11179
_journal_page_last 11183
_journal_paper_doi 10.1021/jacs.8b06789
_journal_volume 140
_journal_year 2018
_chemical_formula_moiety '0.13(C94.93 H40 O128 Zr24)'
_chemical_formula_sum 'C11.87 H5 O16 Zr3'
_chemical_formula_weight 677.21
_space_group_crystal_system orthorhombic
_space_group_IT_number 74
_space_group_name_Hall '-I 2b 2'
_space_group_name_H-M_alt 'I m m a'
_atom_sites_solution_hydrogens geom
_atom_sites_solution_primary dual
_audit_creation_date 2018-06-01
_audit_creation_method
;
Olex2 1.2
(compiled 2018.05.29 svn.r3508 for OlexSys, GUI svn.r5506)
;
_cell_angle_alpha 90
_cell_angle_beta 90
_cell_angle_gamma 90
_cell_formula_units_Z 8
_cell_length_a 25.1372(7)
_cell_length_b 28.1990(8)
_cell_length_c 15.8108(5)
_cell_measurement_reflns_used 6607
_cell_measurement_temperature 200
_cell_measurement_theta_max 25.32
_cell_measurement_theta_min 2.95
_cell_volume 11207.4(6)
_computing_cell_refinement 'SAINT V8.38A (?, 2016)'
_computing_data_reduction 'SAINT V8.38A (?, 2016)'
_computing_molecular_graphics 'Olex2 (Dolomanov et al., 2009)'
_computing_publication_material 'Olex2 (Dolomanov et al., 2009)'
_computing_structure_refinement 'ShelXL (Sheldrick, 2015)'
_computing_structure_solution 'ShelXT (Sheldrick, 2015)'
_diffrn_ambient_temperature 199.99
_diffrn_detector 'Bruker APEX2 area detector'
_diffrn_detector_area_resol_mean 7.9
_diffrn_detector_type 'CCD area detector'
_diffrn_measured_fraction_theta_full 0.999
_diffrn_measured_fraction_theta_max 0.999
_diffrn_measurement_device 'three-circle diffractometer'
_diffrn_measurement_device_type 'Bruker SMART APEX2 area detector'
_diffrn_measurement_method '\w and \f scans'
_diffrn_radiation_monochromator 'mirror optics'
_diffrn_radiation_probe x-ray
_diffrn_radiation_type MoK\a
_diffrn_radiation_wavelength 0.71073
_diffrn_reflns_av_R_equivalents 0.0724
_diffrn_reflns_av_unetI/netI 0.0585
_diffrn_reflns_Laue_measured_fraction_full 0.999
_diffrn_reflns_Laue_measured_fraction_max 0.999
_diffrn_reflns_limit_h_max 26
_diffrn_reflns_limit_h_min -31
_diffrn_reflns_limit_k_max 27
_diffrn_reflns_limit_k_min -34
_diffrn_reflns_limit_l_max 19
_diffrn_reflns_limit_l_min -19
_diffrn_reflns_number 33712
_diffrn_reflns_point_group_measured_fraction_full 0.999
_diffrn_reflns_point_group_measured_fraction_max 0.999
_diffrn_reflns_theta_full 25.242
_diffrn_reflns_theta_max 26.022
_diffrn_reflns_theta_min 1.444
_diffrn_source 'microfocus sealed X-ray tube'
_diffrn_source_type 'Incoatec I\ms'
_diffrn_standards_number 0
_exptl_absorpt_coefficient_mu 0.576
_exptl_absorpt_correction_T_max 0.7454
_exptl_absorpt_correction_T_min 0.6306
_exptl_absorpt_correction_type multi-scan
_exptl_absorpt_process_details
'SADABS-2016/2 (Bruker,2016/2) was used for absorption correction. wR2(int) was 0.1042 before and 0.0565 after correction. The Ratio of minimum to maximum transmission is 0.8460. The \l/2 correction factor is Not present.'
_exptl_crystal_colour colourless
_exptl_crystal_colour_primary colourless
_exptl_crystal_density_diffrn 0.803
_exptl_crystal_description block
_exptl_crystal_F_000 2594
_exptl_crystal_size_max 0.06
_exptl_crystal_size_mid 0.04
_exptl_crystal_size_min 0.03
_refine_diff_density_max 0.705
_refine_diff_density_min -0.933
_refine_diff_density_rms 0.089
_refine_ls_extinction_method none
_refine_ls_goodness_of_fit_ref 1.076
_refine_ls_hydrogen_treatment constr
_refine_ls_matrix_type full
_refine_ls_number_parameters 161
_refine_ls_number_reflns 5777
_refine_ls_number_restraints 0
_refine_ls_restrained_S_all 1.076
_refine_ls_R_factor_all 0.0692
_refine_ls_R_factor_gt 0.0473
_refine_ls_shift/su_max 0.001
_refine_ls_shift/su_mean 0.000
_refine_ls_structure_factor_coef Fsqd
_refine_ls_weighting_details 'w=1/[\s^2^(Fo^2^)+(0.0805P)^2^+0.3192P] where P=(Fo^2^+2Fc^2^)/3'
_refine_ls_weighting_scheme calc
_refine_ls_wR_factor_gt 0.1401
_refine_ls_wR_factor_ref 0.1501
_reflns_Friedel_coverage 0.000
_reflns_number_gt 3731
_reflns_number_total 5777
_reflns_threshold_expression 'I > 2\s(I)'
_cod_data_source_file ja8b06789_si_003.cif
_cod_data_source_block xz46_0ma_a
_cod_database_code 4132822
_shelxl_version_number 2014/6
_shelx_space_group_comment
;
The symmetry employed for this shelxl refinement is uniquely defined
by the following loop, which should always be used as a source of
symmetry information in preference to the above space-group names.
They are only intended as comments.
;
_shelx_estimated_absorpt_t_max 0.983
_shelx_estimated_absorpt_t_min 0.966
_olex2_refinement_description
;
1. Fixed Uiso
 At 1.2 times of:
  All C(H) groups
2. Others
 Fixed Sof: C2(0.33333) C1(0.1) C9A(0.5) H9A(0.5) C9B(0.5) H9B(0.5)
3.a Aromatic/amide H refined with riding coordinates:
 C6(H6), C5(H5), C9A(H9A), C9B(H9B)
;
_olex2_submission_special_instructions 'No special instructions were received'

loop_
_space_group_symop_operation_xyz
'x, y, z'
'-x, -y+1/2, z'
'-x, y+1/2, -z'
'x, -y, -z'
'x+1/2, y+1/2, z+1/2'
'-x+1/2, -y+1, z+1/2'
'-x+1/2, y+1, -z+1/2'
'x+1/2, -y+1/2, -z+1/2'
'-x, -y, -z'
'x, y-1/2, -z'
'x, -y-1/2, z'
'-x, y, z'
'-x+1/2, -y+1/2, -z+1/2'
'x+1/2, y, -z+1/2'
'x+1/2, -y, z+1/2'
'-x+1/2, y+1/2, z+1/2'

loop_
_atom_site_label
_atom_site_type_symbol
_atom_site_fract_x
_atom_site_fract_y
_atom_site_fract_z
_atom_site_U_iso_or_equiv
_atom_site_adp_type
_atom_site_occupancy
_atom_site_site_symmetry_order
_atom_site_calc_flag
_atom_site_refinement_flags_posn
_atom_site_refinement_flags_adp
_atom_site_refinement_flags_occupancy
Zr2 Zr 0.65828(2) 0.7500 0.19482(4) 0.03287(18) Uani 1 2 d S T P
C7 C 0.5000 0.5882(2) 0.4063(5) 0.0555(19) Uani 1 2 d S T P
C6 C 0.54760(16) 0.60896(14) 0.3833(3) 0.0548(13) Uani 1 1 d . . .
H6 H 0.5803 0.5951 0.4004 0.066 Uiso 1 1 calc R . .
Zr1 Zr 0.72415(2) 0.81259(2) 0.35368(3) 0.04114(17) Uani 1 1 d . . .
C2 C 0.6630(6) 0.6710(5) 0.0472(10) 0.053(4) Uiso 0.3333 1 d . . .
O8 O 0.59813(10) 0.70286(9) 0.24999(19) 0.0416(7) Uani 1 1 d . . .
O9 O 0.64016(11) 0.66129(10) 0.3514(2) 0.0566(10) Uani 1 1 d . . .
O1 O 0.7822(2) 0.84066(18) 0.4489(3) 0.1249(19) Uani 1 1 d . . .
O6 O 0.72888(17) 0.7500 0.1173(4) 0.0755(17) Uani 1 2 d S T P
C1 C 0.6787(16) 0.7500 0.505(3) 0.070(11) Uiso 0.2 2 d S T P
O4 O 0.70539(14) 0.81203(14) 0.2221(2) 0.0817(13) Uani 1 1 d . . .
O5 O 0.6795(2) 0.7500 0.3266(4) 0.0781(18) Uani 1 2 d S T P
O2 O 0.72793(14) 0.89025(12) 0.3413(3) 0.0984(16) Uani 1 1 d . . .
C8 C 0.5000 0.5420(2) 0.4542(5) 0.060(2) Uani 1 2 d S T P
O7 O 0.62953(16) 0.70354(14) 0.0918(2) 0.0841(12) Uani 1 1 d . . .
O3 O 0.69303(17) 0.80344(18) 0.4830(3) 0.1014(15) Uani 1 1 d . . .
C4 C 0.54767(16) 0.65051(14) 0.3346(3) 0.0471(12) Uani 1 1 d . . .
C3 C 0.59881(16) 0.67328(14) 0.3106(4) 0.0474(12) Uani 1 1 d . . .
C5 C 0.5000 0.67106(19) 0.3070(5) 0.0469(17) Uani 1 2 d S T P
H5 H 0.5000 0.6980 0.2709 0.056 Uiso 1 2 calc RS T P
C9A C 0.5389(3) 0.5340(3) 0.5129(8) 0.066(3) Uani 0.5 1 d . . .
H9A H 0.5662 0.5567 0.5221 0.079 Uiso 0.5 1 calc R . .
C9B C 0.5377(4) 0.5092(3) 0.4399(8) 0.058(3) Uani 0.5 1 d . . .
H9B H 0.5639 0.5148 0.3978 0.069 Uiso 0.5 1 calc R . .

loop_
_atom_site_aniso_label
_atom_site_aniso_U_11
_atom_site_aniso_U_22
_atom_site_aniso_U_33
_atom_site_aniso_U_23
_atom_site_aniso_U_13
_atom_site_aniso_U_12
Zr2 0.0140(3) 0.0283(3) 0.0562(4) 0.000 -0.0018(3) 0.000
C7 0.031(3) 0.035(3) 0.101(6) 0.027(4) 0.000 0.000
C6 0.016(2) 0.041(2) 0.108(4) 0.020(3) 0.000(2) 0.0022(18)
Zr1 0.0187(2) 0.0386(3) 0.0662(3) -0.0144(2) -0.0004(2) 0.00183(16)
O8 0.0237(14) 0.0274(14) 0.074(2) 0.0051(15) 0.0030(15) 0.0007(11)
O9 0.0184(15) 0.0498(18) 0.102(3) 0.0352(18) -0.0025(17) -0.0036(13)
O1 0.112(4) 0.122(4) 0.141(4) -0.069(3) -0.031(3) -0.023(3)
O6 0.034(3) 0.043(3) 0.150(5) 0.000 0.029(3) 0.000
O4 0.045(2) 0.122(3) 0.078(3) -0.027(2) 0.020(2) -0.050(2)
O5 0.097(4) 0.033(2) 0.105(4) 0.000 -0.060(4) 0.000
O2 0.046(2) 0.043(2) 0.206(5) -0.028(2) -0.008(3) -0.0034(16)
C8 0.028(3) 0.040(4) 0.113(6) 0.028(4) 0.000 0.000
O7 0.074(3) 0.105(3) 0.074(3) -0.013(2) -0.015(2) -0.047(2)
O3 0.063(3) 0.166(4) 0.075(3) -0.017(3) 0.008(2) 0.017(3)
C4 0.020(2) 0.034(2) 0.087(4) 0.017(2) 0.006(2) -0.0003(17)
C3 0.024(2) 0.028(2) 0.090(4) 0.014(2) -0.003(2) 0.0041(17)
C5 0.030(3) 0.025(3) 0.086(5) 0.007(3) 0.000 0.000
C9A 0.018(4) 0.048(6) 0.132(11) 0.034(7) -0.019(6) -0.006(4)
C9B 0.032(5) 0.043(5) 0.098(9) 0.032(6) 0.015(6) 0.012(4)

loop_
_atom_type_symbol
_atom_type_description
_atom_type_scat_dispersion_real
_atom_type_scat_dispersion_imag
_atom_type_scat_source
C C 0.0033 0.0016 'International Tables Vol C Tables 4.2.6.8 and 6.1.1.4'
H H 0.0000 0.0000 'International Tables Vol C Tables 4.2.6.8 and 6.1.1.4'
O O 0.0106 0.0060 'International Tables Vol C Tables 4.2.6.8 and 6.1.1.4'
Zr Zr -2.9673 0.5597 'International Tables Vol C Tables 4.2.6.8 and 6.1.1.4'

loop_
_geom_angle_atom_site_label_1
_geom_angle_atom_site_label_2
_geom_angle_atom_site_label_3
_geom_angle
_geom_angle_site_symmetry_1
_geom_angle_site_symmetry_3
Zr1 Zr2 Zr1 60.060(16) 7_645 13_665
Zr1 Zr2 Zr1 60.365(16) 11_575 13_665
Zr1 Zr2 Zr1 60.798(17) . 11_575
Zr1 Zr2 Zr1 90.688(15) 11_575 7_645
Zr1 Zr2 Zr1 60.365(16) . 7_645
Zr1 Zr2 Zr1 90.688(15) . 13_665
O8 Zr2 Zr1 110.33(8) . .
O8 Zr2 Zr1 165.27(8) . 7_645
O8 Zr2 Zr1 110.33(8) 11_575 11_575
O8 Zr2 Zr1 165.27(8) 11_575 13_665
O8 Zr2 Zr1 111.14(7) 11_575 7_645
O8 Zr2 Zr1 111.14(7) . 13_665
O8 Zr2 Zr1 74.59(7) . 11_575
O8 Zr2 Zr1 74.59(7) 11_575 .
O8 Zr2 O8 74.59(13) . 11_575
O8 Zr2 O7 115.25(14) 11_575 .
O8 Zr2 O7 73.07(12) . .
O8 Zr2 O7 73.07(12) 11_575 11_575
O8 Zr2 O7 115.25(14) . 11_575
O6 Zr2 Zr1 35.60(9) . 7_645
O6 Zr2 Zr1 35.60(9) . 13_665
O6 Zr2 Zr1 91.07(14) . 11_575
O6 Zr2 Zr1 91.07(14) . .
O6 Zr2 O8 142.46(7) . 11_575
O6 Zr2 O8 142.46(7) . .
O6 Zr2 O7 81.38(17) . 11_575
O6 Zr2 O7 81.38(17) . .
O4 Zr2 Zr1 89.39(11) 11_575 7_645
O4 Zr2 Zr1 90.32(12) . 11_575
O4 Zr2 Zr1 90.32(12) 11_575 .
O4 Zr2 Zr1 34.64(10) . 7_645
O4 Zr2 Zr1 35.36(11) 11_575 11_575
O4 Zr2 Zr1 89.39(11) . 13_665
O4 Zr2 Zr1 34.64(10) 11_575 13_665
O4 Zr2 Zr1 35.36(11) . .
O4 Zr2 O8 142.22(13) 11_575 11_575
O4 Zr2 O8 142.22(13) . .
O4 Zr2 O8 78.89(12) 11_575 .
O4 Zr2 O8 78.89(12) . 11_575
O4 Zr2 O6 70.24(13) 11_575 .
O4 Zr2 O6 70.24(13) . .
O4 Zr2 O4 108.4(2) 11_575 .
O4 Zr2 O7 143.85(15) 11_575 11_575
O4 Zr2 O7 81.17(16) . 11_575
O4 Zr2 O7 143.85(15) . .
O4 Zr2 O7 81.17(16) 11_575 .
O5 Zr2 Zr1 35.36(8) . .
O5 Zr2 Zr1 90.14(15) . 7_645
O5 Zr2 Zr1 90.14(15) . 13_665
O5 Zr2 Zr1 35.36(8) . 11_575
O5 Zr2 O8 77.65(15) . 11_575
O5 Zr2 O8 77.65(15) . .
O5 Zr2 O6 110.3(2) . .
O5 Zr2 O4 70.70(14) . .
O5 Zr2 O4 70.70(14) . 11_575
O5 Zr2 O7 142.62(11) . .
O5 Zr2 O7 142.62(11) . 11_575
O7 Zr2 Zr1 79.47(11) 11_575 7_645
O7 Zr2 Zr1 170.13(12) . .
O7 Zr2 Zr1 112.70(11) . 11_575
O7 Zr2 Zr1 112.69(11) 11_575 .
O7 Zr2 Zr1 79.47(11) . 13_665
O7 Zr2 Zr1 114.21(10) 11_575 13_665
O7 Zr2 Zr1 170.13(12) 11_575 11_575
O7 Zr2 Zr1 114.21(10) . 7_645
O7 Zr2 O7 72.6(2) . 11_575
C6 C7 C6 120.0(5) . 12_655
C6 C7 C8 120.0(3) . .
C6 C7 C8 120.0(3) 12_655 .
C7 C6 H6 120.0 . .
C7 C6 C4 120.0(4) . .
C4 C6 H6 120.0 . .
Zr2 Zr1 Zr2 89.314(15) . 13_665
Zr2 Zr1 Zr1 59.970(8) 13_665 11_575
Zr2 Zr1 Zr1 59.274(14) 13_665 7_645
Zr2 Zr1 Zr1 59.602(8) . 11_575
Zr2 Zr1 Zr1 60.364(14) . 7_645
Zr1 Zr1 Zr1 90.0 7_645 11_575
O9 Zr1 Zr2 162.25(8) 11_575 13_665
O9 Zr1 Zr2 72.94(8) 11_575 .
O9 Zr1 Zr1 109.23(8) 11_575 11_575
O9 Zr1 Zr1 109.43(9) 11_575 7_645
O9 Zr1 O1 120.65(16) 11_575 .
O1 Zr1 Zr2 166.29(14) . .
O1 Zr1 Zr2 77.10(14) . 13_665
O1 Zr1 Zr1 110.68(15) . 11_575
O1 Zr1 Zr1 112.59(15) . 7_645
O6 Zr1 Zr2 35.31(13) 13_665 13_665
O6 Zr1 Zr2 89.95(14) 13_665 .
O6 Zr1 Zr1 35.67(11) 13_665 11_575
O6 Zr1 Zr1 89.79(16) 13_665 7_645
O6 Zr1 O9 141.64(13) 13_665 11_575
O6 Zr1 O1 77.93(19) 13_665 .
O6 Zr1 O2 143.49(13) 13_665 .
O6 Zr1 O3 84.36(19) 13_665 .
O4 Zr1 Zr2 35.81(9) . .
O4 Zr1 Zr2 89.19(12) 7_645 .
O4 Zr1 Zr2 34.96(9) 7_645 13_665
O4 Zr1 Zr2 88.26(11) . 13_665
O4 Zr1 Zr1 89.58(10) 7_645 11_575
O4 Zr1 Zr1 34.40(9) . 7_645
O4 Zr1 Zr1 89.58(10) . 11_575
O4 Zr1 Zr1 34.29(11) 7_645 7_645
O4 Zr1 O9 77.15(14) . 11_575
O4 Zr1 O9 140.81(13) 7_645 11_575
O4 Zr1 O1 80.76(19) 7_645 .
O4 Zr1 O1 143.27(18) . .
O4 Zr1 O6 70.27(16) 7_645 13_665
O4 Zr1 O6 108.7(2) . 13_665
O4 Zr1 O4 68.68(16) . 7_645
O4 Zr1 O5 71.45(18) . .
O4 Zr1 O2 85.51(16) 7_645 .
O4 Zr1 O2 86.00(18) . .
O4 Zr1 O3 145.61(15) . .
O4 Zr1 O3 144.38(15) 7_645 .
O5 Zr1 Zr2 89.02(15) . 13_665
O5 Zr1 Zr2 35.66(14) . .
O5 Zr1 Zr1 34.23(12) . 11_575
O5 Zr1 Zr1 90.39(17) . 7_645
O5 Zr1 O9 76.88(15) . 11_575
O5 Zr1 O1 140.3(2) . .
O5 Zr1 O6 69.90(16) . 13_665
O5 Zr1 O4 108.4(2) . 7_645
O5 Zr1 O2 145.85(15) . .
O5 Zr1 O3 84.4(2) . .
O2 Zr1 Zr2 117.39(12) . .
O2 Zr1 Zr2 116.26(10) . 13_665
O2 Zr1 Zr1 84.34(13) . 7_645
O2 Zr1 Zr1 174.33(13) . 11_575
O2 Zr1 O9 73.23(12) . 11_575
O2 Zr1 O1 71.34(19) . .
O2 Zr1 O3 102.37(18) . .
O3 Zr1 Zr2 116.12(12) . .
O3 Zr1 Zr2 116.14(12) . 13_665
O3 Zr1 Zr1 83.28(13) . 11_575
O3 Zr1 Zr1 173.24(13) . 7_645
O3 Zr1 O9 73.66(15) . 11_575
O3 Zr1 O1 69.50(19) . .
O1 C2 O7 134.3(11) 13_665 .
C3 O8 Zr2 133.5(3) . .
C3 O9 Zr1 133.9(3) . 11_575
C2 O1 Zr1 125.5(7) 13_665 .
Zr2 O6 Zr1 109.08(18) . 7_645
Zr2 O6 Zr1 109.08(18) . 13_665
Zr1 O6 Zr1 108.7(2) 7_645 13_665
O3 C1 O3 143(3) 11_575 .
Zr1 O4 Zr2 108.83(16) . .
Zr1 O4 Zr2 110.40(16) 7_645 .
Zr1 O4 Zr1 111.31(16) . 7_645
Zr1 O5 Zr2 108.97(19) . .
Zr1 O5 Zr2 108.97(19) 11_575 .
Zr1 O5 Zr1 111.5(2) . 11_575
C9A C8 C7 118.9(5) . .
C9A C8 C7 118.9(5) 12_655 .
C9A C8 C9A 91.4(11) . 12_655
C9B C8 C7 120.7(6) . .
C9B C8 C7 120.7(6) 12_655 .
C9B C8 C9A 59.7(6) . .
C9B C8 C9A 59.7(6) 12_655 12_655
C9B C8 C9A 120.4(7) . 12_655
C9B C8 C9A 120.4(7) 12_655 .
C9B C8 C9B 89.7(10) 12_655 .
C2 O7 Zr2 123.4(6) . .
C1 O3 Zr1 113.1(15) . .
C6 C4 C3 120.1(4) . .
C5 C4 C6 121.0(4) . .
C5 C4 C3 118.8(4) . .
O8 C3 C4 117.7(4) . .
O9 C3 O8 124.7(4) . .
O9 C3 C4 117.6(4) . .
C4 C5 C4 117.7(5) . 12_655
C4 C5 H5 121.2 . .
C4 C5 H5 121.2 12_655 .
C8 C9A H9A 120.7 . .
C8 C9A C9B 118.6(9) . 4_566
C9B C9A H9A 120.7 4_566 .
C8 C9B C9A 121.0(9) . 4_566
C8 C9B H9B 119.5 . .
C9A C9B H9B 119.5 4_566 .

loop_
_geom_bond_atom_site_label_1
_geom_bond_atom_site_label_2
_geom_bond_distance
_geom_bond_site_symmetry_2
Zr2 Zr1 3.4879(6) 11_575
Zr2 Zr1 3.4879(6) .
Zr2 Zr1 3.5267(6) 13_665
Zr2 Zr1 3.5267(6) 7_645
Zr2 O8 2.194(3) .
Zr2 O8 2.194(3) 11_575
Zr2 O6 2.157(5) .
Zr2 O4 2.156(3) .
Zr2 O4 2.156(3) 11_575
Zr2 O5 2.150(5) .
Zr2 O7 2.212(3) 11_575
Zr2 O7 2.212(3) .
C7 C6 1.381(5) .
C7 C6 1.382(5) 12_655
C7 C8 1.506(8) .
C6 H6 0.9500 .
C6 C4 1.402(6) .
Zr1 Zr2 3.5267(6) 13_665
Zr1 Zr1 3.5268(9) 7_645
Zr1 Zr1 3.5299(8) 11_575
Zr1 O9 2.236(3) 11_575
Zr1 O1 2.241(4) .
Zr1 O6 2.173(3) 13_665
Zr1 O4 2.133(4) .
Zr1 O4 2.139(3) 7_645
Zr1 O5 2.135(3) .
Zr1 O2 2.201(4) .
Zr1 O3 2.204(4) .
C2 O1 1.418(15) 13_665
C2 O7 1.430(15) .
O8 C3 1.271(5) .
O9 Zr1 2.236(3) 11_575
O9 C3 1.269(5) .
O1 C2 1.418(15) 13_665
O6 Zr1 2.173(3) 7_645
O6 Zr1 2.173(3) 13_665
C1 O3 1.587(13) 11_575
C1 O3 1.587(13) .
O4 Zr1 2.139(3) 7_645
O5 Zr1 2.135(3) 11_575
C8 C9A 1.366(11) .
C8 C9A 1.366(11) 12_655
C8 C9B 1.343(10) 12_655
C8 C9B 1.343(10) .
C4 C3 1.486(6) .
C4 C5 1.401(5) .
C5 C4 1.401(5) 12_655
C5 H5 0.9500 .
C9A H9A 0.9500 .
C9A C9B 1.430(11) 4_566
C9B C9A 1.430(11) 4_566
C9B H9B 0.9500 .

loop_
_smtbx_masks_void_nr
_smtbx_masks_void_average_x
_smtbx_masks_void_average_y
_smtbx_masks_void_average_z
_smtbx_masks_void_volume
_smtbx_masks_void_count_electrons
1 -0.164 -0.070 -0.800 7876.9 2038.8
